data_7107218
loop_
_publ_author_name
'Carl Redshaw'
'Mark R. J. Elsegood'
'Joseph A. Wright'
'Hugo Baillie-Johnson'
'Takehiko Yamato'
'Stephen De Giovanni'
'Anja Mueller'

_publ_section_title
;
 Cellular uptake of a fluorescent vanadyl sulfonylcalix[4]arene
;
_journal_name_full Chem.Commun.
_journal_page_first 1129
_journal_paper_doi 10.1039/c2cc16480a
_journal_volume 48
_journal_year 2012
_chemical_formula_moiety 'C49 H63 O5 V, 2(C2 H3 N)'
_chemical_formula_structural '(O=)V{Cax[4](O)3(OBu)}, 2MeCN'
_chemical_formula_sum 'C53 H69 N2 O5 V'
_chemical_formula_weight 865.04
_chemical_name_systematic
;
?
;
_space_group_IT_number 2
_symmetry_cell_setting triclinic
_symmetry_Int_Tables_number 2
_symmetry_space_group_name_Hall '-P 1'
_symmetry_space_group_name_H-M 'P -1'
_atom_sites_solution_hydrogens geom
_atom_sites_solution_primary direct
_atom_sites_solution_secondary difmap
_audit_creation_method SHELXL-97
_cell_angle_alpha 72.630(4)
_cell_angle_beta 74.402(3)
_cell_angle_gamma 65.923(4)
_cell_formula_units_Z 2
_cell_length_a 12.5308(5)
_cell_length_b 13.2108(7)
_cell_length_c 17.1002(7)
_cell_measurement_reflns_used 8387
_cell_measurement_temperature 140(2)
_cell_measurement_theta_max 27.4989
_cell_measurement_theta_min 3.1746
_cell_volume 2431.3(2)
_computing_cell_refinement 'CrysAlis RED (Oxford Diffraction, 2007)'
_computing_data_collection 'CrysAlis CCD (Oxford Diffraction, 2007)'
_computing_data_reduction 'CrysAlis RED (Oxford Diffraction, 2007)'
_computing_molecular_graphics 'ORTEP-3 (Farrugia, 1997)'
_computing_publication_material
;
SHELXL-97, PLATON (Spek, 2003), WinGX (Farrugia, 1999)
and enCIFer (Allen <i>et al.</i>, 2004)
;
_computing_structure_refinement 'SHELXL-97 (Sheldrick, 2008)'
_computing_structure_solution 'SIR92 (Altomare <i>et al.</i>, 1993)'
_diffrn_ambient_temperature 140(2)
_diffrn_detector_area_resol_mean 16.0050
_diffrn_measured_fraction_theta_full 0.972
_diffrn_measured_fraction_theta_max 0.972
_diffrn_measurement_device_type 'Oxford Diffraction Xcalibur 3/CCD'
_diffrn_measurement_method 'Thin slice \f and \w scans'
_diffrn_radiation_monochromator graphite
_diffrn_radiation_probe x-ray
_diffrn_radiation_source 'Enhance (Mo) X-ray Source'
_diffrn_radiation_type 'Mo K\a'
_diffrn_radiation_wavelength 0.71073
_diffrn_reflns_av_R_equivalents 0.0586
_diffrn_reflns_av_sigmaI/netI 0.0976
_diffrn_reflns_limit_h_max 16
_diffrn_reflns_limit_h_min -16
_diffrn_reflns_limit_k_max 17
_diffrn_reflns_limit_k_min -17
_diffrn_reflns_limit_l_max 22
_diffrn_reflns_limit_l_min -22
_diffrn_reflns_number 32179
_diffrn_reflns_theta_full 27.78
_diffrn_reflns_theta_max 27.78
_diffrn_reflns_theta_min 3.20
_diffrn_standards_number 0
_exptl_absorpt_coefficient_mu 0.251
_exptl_absorpt_correction_T_max 0.9562
_exptl_absorpt_correction_T_min 0.5765
_exptl_absorpt_correction_type multi-scan
_exptl_absorpt_process_details '(ABSPACK; Oxford Diffraction, 2007)'
_exptl_crystal_colour 'dark red'
_exptl_crystal_density_diffrn 1.182
_exptl_crystal_density_method 'not measured'
_exptl_crystal_description shard
_exptl_crystal_F_000 928
_exptl_crystal_size_max 0.50
_exptl_crystal_size_mid 0.32
_exptl_crystal_size_min 0.18
_refine_diff_density_max 0.316
_refine_diff_density_min -0.436
_refine_diff_density_rms 0.050
_refine_ls_extinction_method none
_refine_ls_goodness_of_fit_ref 0.941
_refine_ls_hydrogen_treatment constr
_refine_ls_matrix_type full
_refine_ls_number_parameters 565
_refine_ls_number_reflns 11178
_refine_ls_number_restraints 0
_refine_ls_restrained_S_all 0.941
_refine_ls_R_factor_all 0.1015
_refine_ls_R_factor_gt 0.0492
_refine_ls_shift/su_max 0.007
_refine_ls_shift/su_mean 0.000
_refine_ls_structure_factor_coef Fsqd
_refine_ls_weighting_details 'calc w=1/[\s^2^(Fo^2^)+(0.0556P)^2^] where P=(Fo^2^+2Fc^2^)/3'
_refine_ls_weighting_scheme calc
_refine_ls_wR_factor_gt 0.1029
_refine_ls_wR_factor_ref 0.1184
_reflns_number_gt 6521
_reflns_number_total 11178
_reflns_threshold_expression I>2\s(I)
_cod_data_source_file c2cc16480a.txt
_cod_data_source_block II
_cod_original_cell_volume 2431.25(19)
_cod_database_code 7107218

loop_
_symmetry_equiv_pos_as_xyz
'x, y, z'
'-x, -y, -z'

loop_
_atom_site_label
_atom_site_type_symbol
_atom_site_fract_x
_atom_site_fract_y
_atom_site_fract_z
_atom_site_U_iso_or_equiv
_atom_site_adp_type
_atom_site_occupancy
_atom_site_symmetry_multiplicity
_atom_site_calc_flag
_atom_site_refinement_flags
V1 V 0.34622(3) 0.76871(3) 0.48190(2) 0.02589(11) Uani 1 1 d .
O1 O 0.32842(12) 0.64344(12) 0.42006(8) 0.0256(3) Uani 1 1 d .
O2 O 0.49649(12) 0.71400(12) 0.42920(9) 0.0300(4) Uani 1 1 d .
O3 O 0.36024(12) 0.88344(12) 0.51024(9) 0.0258(3) Uani 1 1 d .
O4 O 0.19863(13) 0.84117(12) 0.45953(9) 0.0300(4) Uani 1 1 d .
O5 O 0.33880(13) 0.68241(12) 0.56895(9) 0.0311(4) Uani 1 1 d .
C1 C 0.33117(19) 0.66771(17) 0.33366(12) 0.0241(5) Uani 1 1 d .
C2 C 0.43952(18) 0.63594(17) 0.27984(13) 0.0240(5) Uani 1 1 d .
C3 C 0.55863(18) 0.58326(18) 0.30891(13) 0.0273(5) Uani 1 1 d .
H3A H 0.5487 0.5438 0.3680 0.033 Uiso 1 1 calc R
H3B H 0.6142 0.5263 0.2761 0.033 Uiso 1 1 calc R
C4 C 0.61029(17) 0.67290(17) 0.29919(13) 0.0242(5) Uani 1 1 d .
C5 C 0.57695(18) 0.73493(18) 0.36075(13) 0.0245(5) Uani 1 1 d .
C6 C 0.62741(17) 0.81453(17) 0.35424(13) 0.0238(5) Uani 1 1 d .
C7 C 0.59224(17) 0.87959(18) 0.42220(13) 0.0256(5) Uani 1 1 d .
H7A H 0.5790 0.8294 0.4770 0.031 Uiso 1 1 calc R
H7B H 0.6573 0.9042 0.4216 0.031 Uiso 1 1 calc R
C8 C 0.48035(18) 0.98248(18) 0.40994(12) 0.0233(5) Uani 1 1 d .
C9 C 0.36813(17) 0.97825(18) 0.45105(12) 0.0222(5) Uani 1 1 d .
C10 C 0.26534(18) 1.07156(18) 0.43435(12) 0.0235(5) Uani 1 1 d .
C11 C 0.14332(17) 1.06693(18) 0.47262(13) 0.0237(5) Uani 1 1 d .
H11A H 0.0893 1.1410 0.4862 0.028 Uiso 1 1 calc R
H11B H 0.1477 1.0081 0.5248 0.028 Uiso 1 1 calc R
C12 C 0.09559(17) 1.03931(18) 0.41210(12) 0.0230(5) Uani 1 1 d .
C13 C 0.12646(17) 0.92690(18) 0.40788(12) 0.0239(5) Uani 1 1 d .
C14 C 0.08059(18) 0.89809(18) 0.35517(13) 0.0245(5) Uani 1 1 d .
C15 C 0.10797(18) 0.77553(18) 0.35702(13) 0.0272(5) Uani 1 1 d .
H15A H 0.0440 0.7690 0.3374 0.033 Uiso 1 1 calc R
H15B H 0.1109 0.7311 0.4149 0.033 Uiso 1 1 calc R
C16 C 0.22508(19) 0.72716(18) 0.30266(13) 0.0265(5) Uani 1 1 d .
C17 C 0.22885(19) 0.74932(19) 0.21702(13) 0.0288(5) Uani 1 1 d .
H17 H 0.1566 0.7888 0.1957 0.035 Uiso 1 1 calc R
C18 C 0.33426(19) 0.71582(19) 0.16155(13) 0.0284(5) Uani 1 1 d .
C19 C 0.43821(19) 0.65916(18) 0.19544(13) 0.0269(5) Uani 1 1 d .
H19 H 0.5114 0.6354 0.1590 0.032 Uiso 1 1 calc R
C20 C 0.3399(2) 0.7392(2) 0.06744(13) 0.0343(6) Uani 1 1 d .
C21 C 0.2181(2) 0.8073(3) 0.04204(16) 0.0615(9) Uani 1 1 d .
H21A H 0.1653 0.7642 0.0687 0.092 Uiso 1 1 calc R
H21B H 0.2260 0.8216 -0.0185 0.092 Uiso 1 1 calc R
H21C H 0.1849 0.8798 0.0596 0.092 Uiso 1 1 calc R
C22 C 0.3912(3) 0.6260(2) 0.04025(16) 0.0550(8) Uani 1 1 d .
H22A H 0.4713 0.5840 0.0537 0.083 Uiso 1 1 calc R
H22B H 0.3947 0.6401 -0.0198 0.083 Uiso 1 1 calc R
H22C H 0.3405 0.5814 0.0695 0.083 Uiso 1 1 calc R
C23 C 0.4210(2) 0.8072(2) 0.02286(15) 0.0506(7) Uani 1 1 d .
H23A H 0.3910 0.8781 0.0423 0.076 Uiso 1 1 calc R
H23B H 0.4226 0.8245 -0.0372 0.076 Uiso 1 1 calc R
H23C H 0.5014 0.7624 0.0350 0.076 Uiso 1 1 calc R
C24 C 0.01140(18) 0.98620(19) 0.30093(13) 0.0271(5) Uani 1 1 d .
H24 H -0.0183 0.9678 0.2635 0.033 Uiso 1 1 calc R
C25 C -0.01637(18) 1.09992(19) 0.29894(13) 0.0277(5) Uani 1 1 d .
C26 C 0.02499(17) 1.12424(19) 0.35670(13) 0.0258(5) Uani 1 1 d .
H26 H 0.0043 1.2013 0.3583 0.031 Uiso 1 1 calc R
C27 C -0.0895(2) 1.1928(2) 0.23502(14) 0.0347(6) Uani 1 1 d .
C28 C -0.0249(2) 1.1769(2) 0.14689(15) 0.0485(7) Uani 1 1 d .
H28A H 0.0523 1.1848 0.1370 0.073 Uiso 1 1 calc R
H28B H -0.0726 1.2346 0.1061 0.073 Uiso 1 1 calc R
H28C H -0.0133 1.1012 0.1415 0.073 Uiso 1 1 calc R
C29 C -0.2110(2) 1.1814(2) 0.24953(17) 0.0535(8) Uani 1 1 d .
H29A H -0.2000 1.1079 0.2401 0.080 Uiso 1 1 calc R
H29B H -0.2599 1.2426 0.2109 0.080 Uiso 1 1 calc R
H29C H -0.2505 1.1864 0.3068 0.080 Uiso 1 1 calc R
C30 C -0.1098(2) 1.3115(2) 0.24219(17) 0.0525(7) Uani 1 1 d .
H30A H -0.1547 1.3236 0.2972 0.079 Uiso 1 1 calc R
H30B H -0.1546 1.3677 0.1993 0.079 Uiso 1 1 calc R
H30C H -0.0331 1.3197 0.2346 0.079 Uiso 1 1 calc R
C31 C 0.27628(18) 1.16963(18) 0.37878(13) 0.0249(5) Uani 1 1 d .
H31 H 0.2062 1.2332 0.3681 0.030 Uiso 1 1 calc R
C32 C 0.38528(18) 1.17838(18) 0.33830(13) 0.0255(5) Uani 1 1 d .
C33 C 0.48566(18) 1.08226(18) 0.35574(13) 0.0253(5) Uani 1 1 d .
H33 H 0.5614 1.0857 0.3289 0.030 Uiso 1 1 calc R
C34 C 0.39794(19) 1.28793(19) 0.28117(14) 0.0309(5) Uani 1 1 d .
C35 C 0.4671(2) 1.3265(2) 0.32061(17) 0.0485(7) Uani 1 1 d .
H35A H 0.4253 1.3367 0.3766 0.073 Uiso 1 1 calc R
H35B H 0.4736 1.3986 0.2865 0.073 Uiso 1 1 calc R
H35C H 0.5466 1.2689 0.3239 0.073 Uiso 1 1 calc R
C36 C 0.2787(2) 1.3832(2) 0.27132(18) 0.0566(8) Uani 1 1 d .
H36A H 0.2321 1.3600 0.2470 0.085 Uiso 1 1 calc R
H36B H 0.2915 1.4516 0.2347 0.085 Uiso 1 1 calc R
H36C H 0.2358 1.3992 0.3259 0.085 Uiso 1 1 calc R
C37 C 0.4668(2) 1.2666(2) 0.19535(15) 0.0450(6) Uani 1 1 d .
H37A H 0.5437 1.2056 0.2014 0.068 Uiso 1 1 calc R
H37B H 0.4791 1.3361 0.1606 0.068 Uiso 1 1 calc R
H37C H 0.4215 1.2445 0.1691 0.068 Uiso 1 1 calc R
C38 C 0.70649(17) 0.83526(18) 0.28225(13) 0.0264(5) Uani 1 1 d .
H38 H 0.7400 0.8903 0.2769 0.032 Uiso 1 1 calc R
C39 C 0.73892(18) 0.77889(18) 0.21753(13) 0.0276(5) Uani 1 1 d .
C40 C 0.68999(18) 0.69654(18) 0.22885(13) 0.0276(5) Uani 1 1 d .
H40 H 0.7122 0.6550 0.1867 0.033 Uiso 1 1 calc R
C41 C 0.8203(2) 0.8062(2) 0.13617(14) 0.0348(6) Uani 1 1 d .
C42 C 0.8701(2) 0.8934(3) 0.13706(17) 0.0543(8) Uani 1 1 d .
H42A H 0.8048 0.9650 0.1438 0.081 Uiso 1 1 calc R
H42B H 0.9236 0.9061 0.0846 0.081 Uiso 1 1 calc R
H42C H 0.9140 0.8653 0.1834 0.081 Uiso 1 1 calc R
C43 C 0.9253(2) 0.6969(2) 0.12035(17) 0.0517(7) Uani 1 1 d .
H43A H 0.9760 0.7142 0.0675 0.078 Uiso 1 1 calc R
H43B H 0.8950 0.6404 0.1179 0.078 Uiso 1 1 calc R
H43C H 0.9715 0.6666 0.1656 0.078 Uiso 1 1 calc R
C44 C 0.7501(2) 0.8525(2) 0.06482(15) 0.0536(7) Uani 1 1 d .
H44A H 0.6823 0.9213 0.0746 0.080 Uiso 1 1 calc R
H44B H 0.7215 0.7952 0.0616 0.080 Uiso 1 1 calc R
H44C H 0.8014 0.8706 0.0124 0.080 Uiso 1 1 calc R
C45 C 0.34990(19) 0.52432(18) 0.46128(13) 0.0298(5) Uani 1 1 d .
H45A H 0.3933 0.5042 0.5076 0.036 Uiso 1 1 calc R
H45B H 0.4005 0.4758 0.4212 0.036 Uiso 1 1 calc R
C46 C 0.2358(2) 0.50095(19) 0.49486(14) 0.0312(5) Uani 1 1 d .
H46A H 0.2550 0.4180 0.5145 0.037 Uiso 1 1 calc R
H46B H 0.1896 0.5271 0.4493 0.037 Uiso 1 1 calc R
C47 C 0.15932(19) 0.55936(19) 0.56638(13) 0.0306(5) Uani 1 1 d .
H47A H 0.2031 0.5278 0.6137 0.037 Uiso 1 1 calc R
H47B H 0.1473 0.6412 0.5482 0.037 Uiso 1 1 calc R
C48 C 0.0387(2) 0.5469(2) 0.59653(15) 0.0357(6) Uani 1 1 d .
H48A H -0.0060 0.5914 0.6400 0.043 Uiso 1 1 calc R
H48B H -0.0058 0.5796 0.5496 0.043 Uiso 1 1 calc R
C49 C 0.0448(2) 0.4260(2) 0.63130(16) 0.0434(6) Uani 1 1 d .
H49A H 0.0773 0.3842 0.5865 0.065 Uiso 1 1 calc R
H49B H -0.0350 0.4251 0.6564 0.065 Uiso 1 1 calc R
H49C H 0.0961 0.3901 0.6737 0.065 Uiso 1 1 calc R
N1 N 0.7334(3) 0.5268(3) 0.0722(2) 0.0887(10) Uani 1 1 d .
C50 C 0.7860(3) 0.5501(3) 0.0102(2) 0.0635(9) Uani 1 1 d .
C51 C 0.8546(4) 0.5824(3) -0.0692(2) 0.1023(14) Uani 1 1 d .
H51A H 0.8174 0.6638 -0.0916 0.153 Uiso 1 1 calc R
H51B H 0.8576 0.5391 -0.1078 0.153 Uiso 1 1 calc R
H51C H 0.9353 0.5663 -0.0618 0.153 Uiso 1 1 calc R
N2 N 0.2969(3) 0.1394(3) 0.1285(2) 0.1041(12) Uani 1 1 d .
C52 C 0.3318(3) 0.0557(3) 0.17414(19) 0.0542(8) Uani 1 1 d .
C53 C 0.3748(2) -0.0485(2) 0.23263(17) 0.0489(7) Uani 1 1 d .
H53A H 0.4550 -0.0936 0.2094 0.073 Uiso 1 1 calc R
H53B H 0.3221 -0.0912 0.2441 0.073 Uiso 1 1 calc R
H53C H 0.3766 -0.0320 0.2843 0.073 Uiso 1 1 calc R

loop_
_atom_site_aniso_label
_atom_site_aniso_U_11
_atom_site_aniso_U_22
_atom_site_aniso_U_33
_atom_site_aniso_U_23
_atom_site_aniso_U_13
_atom_site_aniso_U_12
V1 0.0291(2) 0.0255(2) 0.02195(19) -0.00572(15) -0.00309(15) -0.00895(16)
O1 0.0337(9) 0.0219(8) 0.0194(7) -0.0044(6) -0.0030(6) -0.0091(7)
O2 0.0326(9) 0.0299(9) 0.0282(8) -0.0119(7) 0.0018(7) -0.0123(7)
O3 0.0281(8) 0.0250(8) 0.0246(8) -0.0051(6) -0.0038(6) -0.0102(7)
O4 0.0323(9) 0.0261(9) 0.0331(9) -0.0097(7) -0.0095(7) -0.0071(7)
O5 0.0409(10) 0.0273(9) 0.0243(8) -0.0036(7) -0.0060(7) -0.0125(7)
C1 0.0317(13) 0.0207(11) 0.0221(11) -0.0059(9) -0.0037(9) -0.0109(9)
C2 0.0270(12) 0.0190(11) 0.0270(11) -0.0077(9) -0.0018(9) -0.0092(9)
C3 0.0307(13) 0.0233(12) 0.0258(11) -0.0101(9) -0.0039(9) -0.0047(10)
C4 0.0197(11) 0.0225(12) 0.0272(11) -0.0057(9) -0.0065(9) -0.0025(9)
C5 0.0204(11) 0.0231(12) 0.0256(11) -0.0065(9) -0.0050(9) -0.0019(9)
C6 0.0195(11) 0.0206(12) 0.0285(11) -0.0079(9) -0.0082(9) -0.0001(9)
C7 0.0204(11) 0.0304(13) 0.0293(12) -0.0122(10) -0.0052(9) -0.0075(9)
C8 0.0225(12) 0.0268(12) 0.0226(11) -0.0125(9) -0.0036(9) -0.0057(9)
C9 0.0222(12) 0.0250(12) 0.0232(11) -0.0110(9) -0.0041(9) -0.0080(9)
C10 0.0230(12) 0.0279(12) 0.0233(11) -0.0111(9) -0.0029(9) -0.0094(9)
C11 0.0221(12) 0.0238(12) 0.0261(11) -0.0100(9) -0.0006(9) -0.0080(9)
C12 0.0183(11) 0.0274(12) 0.0235(11) -0.0083(9) 0.0021(9) -0.0098(9)
C13 0.0180(11) 0.0276(13) 0.0233(11) -0.0075(9) 0.0018(9) -0.0073(9)
C14 0.0206(11) 0.0294(13) 0.0264(11) -0.0108(9) 0.0034(9) -0.0131(9)
C15 0.0269(12) 0.0327(13) 0.0271(11) -0.0107(10) -0.0018(9) -0.0144(10)
C16 0.0300(13) 0.0253(12) 0.0302(12) -0.0116(10) -0.0007(10) -0.0146(10)
C17 0.0282(13) 0.0323(13) 0.0279(12) -0.0095(10) -0.0045(10) -0.0107(10)
C18 0.0334(14) 0.0290(13) 0.0254(11) -0.0076(10) -0.0025(10) -0.0139(10)
C19 0.0307(13) 0.0256(12) 0.0242(11) -0.0109(9) 0.0016(9) -0.0099(10)
C20 0.0363(14) 0.0436(15) 0.0225(11) -0.0089(10) -0.0039(10) -0.0132(11)
C21 0.0488(18) 0.096(3) 0.0290(14) -0.0125(15) -0.0109(13) -0.0136(16)
C22 0.081(2) 0.0556(19) 0.0345(15) -0.0147(13) -0.0074(14) -0.0283(16)
C23 0.0636(19) 0.0566(19) 0.0297(14) -0.0032(13) -0.0043(13) -0.0260(15)
C24 0.0231(12) 0.0354(14) 0.0267(11) -0.0127(10) -0.0007(9) -0.0122(10)
C25 0.0214(12) 0.0342(14) 0.0263(11) -0.0085(10) -0.0018(9) -0.0087(10)
C26 0.0222(12) 0.0258(12) 0.0277(11) -0.0095(9) 0.0026(9) -0.0085(9)
C27 0.0317(14) 0.0366(14) 0.0303(12) -0.0067(11) -0.0093(10) -0.0046(11)
C28 0.0526(18) 0.0504(18) 0.0314(14) -0.0052(12) -0.0095(12) -0.0082(13)
C29 0.0349(16) 0.066(2) 0.0537(17) -0.0103(15) -0.0179(13) -0.0070(13)
C30 0.0656(19) 0.0377(16) 0.0475(17) -0.0051(13) -0.0274(14) -0.0035(14)
C31 0.0231(12) 0.0244(12) 0.0270(11) -0.0100(9) -0.0035(9) -0.0057(9)
C32 0.0243(12) 0.0292(13) 0.0261(11) -0.0098(9) -0.0023(9) -0.0112(10)
C33 0.0191(11) 0.0311(13) 0.0293(12) -0.0151(10) 0.0010(9) -0.0096(9)
C34 0.0286(13) 0.0294(13) 0.0335(13) -0.0089(10) 0.0035(10) -0.0130(10)
C35 0.0610(19) 0.0404(16) 0.0515(17) -0.0172(13) 0.0059(14) -0.0299(14)
C36 0.0441(17) 0.0359(16) 0.0640(19) 0.0130(14) -0.0002(14) -0.0111(13)
C37 0.0549(18) 0.0468(17) 0.0334(14) -0.0055(12) 0.0022(12) -0.0263(13)
C38 0.0203(12) 0.0270(13) 0.0329(12) -0.0101(10) -0.0041(9) -0.0071(9)
C39 0.0243(12) 0.0285(13) 0.0280(12) -0.0068(10) -0.0038(9) -0.0074(10)
C40 0.0245(12) 0.0281(13) 0.0268(12) -0.0109(10) -0.0042(9) -0.0028(10)
C41 0.0326(14) 0.0433(15) 0.0298(12) -0.0124(11) 0.0045(10) -0.0176(11)
C42 0.0584(19) 0.068(2) 0.0478(17) -0.0219(15) 0.0122(14) -0.0409(16)
C43 0.0399(16) 0.061(2) 0.0486(17) -0.0235(14) 0.0156(12) -0.0186(14)
C44 0.0617(19) 0.065(2) 0.0319(14) -0.0010(13) -0.0029(13) -0.0307(16)
C45 0.0366(14) 0.0216(12) 0.0277(12) -0.0048(9) -0.0022(10) -0.0094(10)
C46 0.0397(14) 0.0243(13) 0.0321(13) -0.0033(10) -0.0063(11) -0.0156(10)
C47 0.0341(14) 0.0294(13) 0.0285(12) -0.0066(10) -0.0038(10) -0.0121(10)
C48 0.0314(14) 0.0372(15) 0.0369(13) -0.0061(11) -0.0045(11) -0.0127(11)
C49 0.0391(15) 0.0401(16) 0.0504(16) -0.0053(13) -0.0041(12) -0.0188(12)
N1 0.087(2) 0.095(3) 0.072(2) -0.028(2) -0.0154(18) -0.0113(18)
C50 0.070(2) 0.055(2) 0.058(2) -0.0226(18) -0.0224(19) -0.0002(17)
C51 0.120(3) 0.080(3) 0.067(3) -0.009(2) -0.007(2) -0.006(2)
N2 0.137(3) 0.075(2) 0.115(3) 0.016(2) -0.080(2) -0.042(2)
C52 0.061(2) 0.057(2) 0.0548(18) -0.0079(16) -0.0250(15) -0.0243(16)
C53 0.0586(18) 0.0424(17) 0.0473(16) -0.0111(13) -0.0118(14) -0.0166(14)

loop_
_atom_type_symbol
_atom_type_description
_atom_type_scat_dispersion_real
_atom_type_scat_dispersion_imag
_atom_type_scat_source
C C 0.0033 0.0016 'International Tables Vol C Tables 4.2.6.8 and 6.1.1.4'
H H 0.0000 0.0000 'International Tables Vol C Tables 4.2.6.8 and 6.1.1.4'
N N 0.0061 0.0033 'International Tables Vol C Tables 4.2.6.8 and 6.1.1.4'
O O 0.0106 0.0060 'International Tables Vol C Tables 4.2.6.8 and 6.1.1.4'
V V 0.3005 0.5294 'International Tables Vol C Tables 4.2.6.8 and 6.1.1.4'

loop_
_geom_angle_atom_site_label_1
_geom_angle_atom_site_label_2
_geom_angle_atom_site_label_3
_geom_angle
O5 V1 O4 107.19(7)
O5 V1 O2 105.80(7)
O4 V1 O2 140.01(7)
O5 V1 O3 101.97(7)
O4 V1 O3 97.61(6)
O2 V1 O3 97.03(6)
O5 V1 O1 89.04(6)
O4 V1 O1 78.46(6)
O2 V1 O1 80.14(6)
O3 V1 O1 168.97(6)
C1 O1 C45 114.74(15)
C1 O1 V1 120.91(11)
C45 O1 V1 121.84(11)
C5 O2 V1 144.82(14)
C9 O3 V1 120.57(12)
C13 O4 V1 146.22(14)
C16 C1 C2 120.76(19)
C16 C1 O1 119.00(18)
C2 C1 O1 120.21(18)
C19 C2 C1 118.41(19)
C19 C2 C3 118.37(18)
C1 C2 C3 123.12(19)
C4 C3 C2 111.06(17)
C4 C3 H3A 109.4
C2 C3 H3A 109.4
C4 C3 H3B 109.4
C2 C3 H3B 109.4
H3A C3 H3B 108.0
C40 C4 C5 118.49(19)
C40 C4 C3 121.08(19)
C5 C4 C3 120.42(19)
O2 C5 C6 120.11(18)
O2 C5 C4 118.81(18)
C6 C5 C4 121.04(19)
C38 C6 C5 118.00(19)
C38 C6 C7 121.42(19)
C5 C6 C7 120.53(19)
C8 C7 C6 110.72(16)
C8 C7 H7A 109.5
C6 C7 H7A 109.5
C8 C7 H7B 109.5
C6 C7 H7B 109.5
H7A C7 H7B 108.1
C33 C8 C9 118.26(18)
C33 C8 C7 120.54(19)
C9 C8 C7 121.17(19)
O3 C9 C10 119.99(18)
O3 C9 C8 119.70(17)
C10 C9 C8 120.26(19)
C31 C10 C9 118.83(19)
C31 C10 C11 119.51(18)
C9 C10 C11 121.62(19)
C10 C11 C12 109.63(16)
C10 C11 H11A 109.7
C12 C11 H11A 109.7
C10 C11 H11B 109.7
C12 C11 H11B 109.7
H11A C11 H11B 108.2
C13 C12 C26 118.01(19)
C13 C12 C11 120.15(18)
C26 C12 C11 121.77(19)
O4 C13 C12 119.79(18)
O4 C13 C14 118.43(19)
C12 C13 C14 121.68(19)
C24 C14 C13 117.59(19)
C24 C14 C15 122.06(18)
C13 C14 C15 120.35(19)
C14 C15 C16 111.15(17)
C14 C15 H15A 109.4
C16 C15 H15A 109.4
C14 C15 H15B 109.4
C16 C15 H15B 109.4
H15A C15 H15B 108.0
C1 C16 C17 118.4(2)
C1 C16 C15 122.68(19)
C17 C16 C15 118.75(19)
C18 C17 C16 122.6(2)
C18 C17 H17 118.7
C16 C17 H17 118.7
C17 C18 C19 116.7(2)
C17 C18 C20 123.30(19)
C19 C18 C20 120.00(19)
C2 C19 C18 123.0(2)
C2 C19 H19 118.5
C18 C19 H19 118.5
C21 C20 C22 109.3(2)
C21 C20 C23 108.1(2)
C22 C20 C23 109.0(2)
C21 C20 C18 112.16(19)
C22 C20 C18 108.9(2)
C23 C20 C18 109.30(19)
C20 C21 H21A 109.5
C20 C21 H21B 109.5
H21A C21 H21B 109.5
C20 C21 H21C 109.5
H21A C21 H21C 109.5
H21B C21 H21C 109.5
C20 C22 H22A 109.5
C20 C22 H22B 109.5
H22A C22 H22B 109.5
C20 C22 H22C 109.5
H22A C22 H22C 109.5
H22B C22 H22C 109.5
C20 C23 H23A 109.5
C20 C23 H23B 109.5
H23A C23 H23B 109.5
C20 C23 H23C 109.5
H23A C23 H23C 109.5
H23B C23 H23C 109.5
C25 C24 C14 123.04(19)
C25 C24 H24 118.5
C14 C24 H24 118.5
C24 C25 C26 117.1(2)
C24 C25 C27 120.16(19)
C26 C25 C27 122.7(2)
C12 C26 C25 122.3(2)
C12 C26 H26 118.9
C25 C26 H26 118.9
C30 C27 C25 112.33(19)
C30 C27 C29 108.3(2)
C25 C27 C29 108.7(2)
C30 C27 C28 109.1(2)
C25 C27 C28 109.30(19)
C29 C27 C28 109.0(2)
C27 C28 H28A 109.5
C27 C28 H28B 109.5
H28A C28 H28B 109.5
C27 C28 H28C 109.5
H28A C28 H28C 109.5
H28B C28 H28C 109.5
C27 C29 H29A 109.5
C27 C29 H29B 109.5
H29A C29 H29B 109.5
C27 C29 H29C 109.5
H29A C29 H29C 109.5
H29B C29 H29C 109.5
C27 C30 H30A 109.5
C27 C30 H30B 109.5
H30A C30 H30B 109.5
C27 C30 H30C 109.5
H30A C30 H30C 109.5
H30B C30 H30C 109.5
C32 C31 C10 122.8(2)
C32 C31 H31 118.6
C10 C31 H31 118.6
C31 C32 C33 116.4(2)
C31 C32 C34 122.90(19)
C33 C32 C34 120.60(19)
C8 C33 C32 123.40(19)
C8 C33 H33 118.3
C32 C33 H33 118.3
C36 C34 C32 112.58(18)
C36 C34 C37 109.2(2)
C32 C34 C37 110.33(19)
C36 C34 C35 107.9(2)
C32 C34 C35 107.54(19)
C37 C34 C35 109.2(2)
C34 C35 H35A 109.5
C34 C35 H35B 109.5
H35A C35 H35B 109.5
C34 C35 H35C 109.5
H35A C35 H35C 109.5
H35B C35 H35C 109.5
C34 C36 H36A 109.5
C34 C36 H36B 109.5
H36A C36 H36B 109.5
C34 C36 H36C 109.5
H36A C36 H36C 109.5
H36B C36 H36C 109.5
C34 C37 H37A 109.5
C34 C37 H37B 109.5
H37A C37 H37B 109.5
C34 C37 H37C 109.5
H37A C37 H37C 109.5
H37B C37 H37C 109.5
C6 C38 C39 123.1(2)
C6 C38 H38 118.5
C39 C38 H38 118.5
C38 C39 C40 116.6(2)
C38 C39 C41 123.2(2)
C40 C39 C41 120.15(19)
C4 C40 C39 122.7(2)
C4 C40 H40 118.7
C39 C40 H40 118.7
C42 C41 C44 108.7(2)
C42 C41 C39 112.58(19)
C44 C41 C39 108.84(18)
C42 C41 C43 108.3(2)
C44 C41 C43 108.7(2)
C39 C41 C43 109.7(2)
C41 C42 H42A 109.5
C41 C42 H42B 109.5
H42A C42 H42B 109.5
C41 C42 H42C 109.5
H42A C42 H42C 109.5
H42B C42 H42C 109.5
C41 C43 H43A 109.5
C41 C43 H43B 109.5
H43A C43 H43B 109.5
C41 C43 H43C 109.5
H43A C43 H43C 109.5
H43B C43 H43C 109.5
C41 C44 H44A 109.5
C41 C44 H44B 109.5
H44A C44 H44B 109.5
C41 C44 H44C 109.5
H44A C44 H44C 109.5
H44B C44 H44C 109.5
O1 C45 C46 111.94(17)
O1 C45 H45A 109.2
C46 C45 H45A 109.2
O1 C45 H45B 109.2
C46 C45 H45B 109.2
H45A C45 H45B 107.9
C45 C46 C47 113.10(18)
C45 C46 H46A 109.0
C47 C46 H46A 109.0
C45 C46 H46B 109.0
C47 C46 H46B 109.0
H46A C46 H46B 107.8
C48 C47 C46 114.65(18)
C48 C47 H47A 108.6
C46 C47 H47A 108.6
C48 C47 H47B 108.6
C46 C47 H47B 108.6
H47A C47 H47B 107.6
C49 C48 C47 113.93(19)
C49 C48 H48A 108.8
C47 C48 H48A 108.8
C49 C48 H48B 108.8
C47 C48 H48B 108.8
H48A C48 H48B 107.7
C48 C49 H49A 109.5
C48 C49 H49B 109.5
H49A C49 H49B 109.5
C48 C49 H49C 109.5
H49A C49 H49C 109.5
H49B C49 H49C 109.5
N1 C50 C51 178.5(4)
C50 C51 H51A 109.5
C50 C51 H51B 109.5
H51A C51 H51B 109.5
C50 C51 H51C 109.5
H51A C51 H51C 109.5
H51B C51 H51C 109.5
N2 C52 C53 179.1(4)
C52 C53 H53A 109.5
C52 C53 H53B 109.5
H53A C53 H53B 109.5
C52 C53 H53C 109.5
H53A C53 H53C 109.5
H53B C53 H53C 109.5

loop_
_geom_bond_atom_site_label_1
_geom_bond_atom_site_label_2
_geom_bond_distance
V1 O5 1.5884(14)
V1 O4 1.7890(14)
V1 O2 1.8016(15)
V1 O3 1.8068(14)
V1 O1 2.3196(14)
O1 C1 1.409(2)
O1 C45 1.463(2)
O2 C5 1.365(2)
O3 C9 1.376(2)
O4 C13 1.370(2)
C1 C16 1.394(3)
C1 C2 1.400(3)
C2 C19 1.386(3)
C2 C3 1.518(3)
C3 C4 1.516(3)
C3 H3A 0.9900
C3 H3B 0.9900
C4 C40 1.388(3)
C4 C5 1.398(3)
C5 C6 1.397(3)
C6 C38 1.392(3)
C6 C7 1.515(3)
C7 C8 1.513(3)
C7 H7A 0.9900
C7 H7B 0.9900
C8 C33 1.382(3)
C8 C9 1.408(3)
C9 C10 1.397(3)
C10 C31 1.393(3)
C10 C11 1.511(3)
C11 C12 1.516(3)
C11 H11A 0.9900
C11 H11B 0.9900
C12 C13 1.393(3)
C12 C26 1.395(3)
C13 C14 1.396(3)
C14 C24 1.390(3)
C14 C15 1.504(3)
C15 C16 1.511(3)
C15 H15A 0.9900
C15 H15B 0.9900
C16 C17 1.397(3)
C17 C18 1.393(3)
C17 H17 0.9500
C18 C19 1.394(3)
C18 C20 1.533(3)
C19 H19 0.9500
C20 C21 1.527(3)
C20 C22 1.529(3)
C20 C23 1.529(3)
C21 H21A 0.9800
C21 H21B 0.9800
C21 H21C 0.9800
C22 H22A 0.9800
C22 H22B 0.9800
C22 H22C 0.9800
C23 H23A 0.9800
C23 H23B 0.9800
C23 H23C 0.9800
C24 C25 1.389(3)
C24 H24 0.9500
C25 C26 1.396(3)
C25 C27 1.537(3)
C26 H26 0.9500
C27 C30 1.520(3)
C27 C29 1.537(3)
C27 C28 1.538(3)
C28 H28A 0.9800
C28 H28B 0.9800
C28 H28C 0.9800
C29 H29A 0.9800
C29 H29B 0.9800
C29 H29C 0.9800
C30 H30A 0.9800
C30 H30B 0.9800
C30 H30C 0.9800
C31 C32 1.389(3)
C31 H31 0.9500
C32 C33 1.399(3)
C32 C34 1.528(3)
C33 H33 0.9500
C34 C36 1.523(3)
C34 C37 1.531(3)
C34 C35 1.531(3)
C35 H35A 0.9800
C35 H35B 0.9800
C35 H35C 0.9800
C36 H36A 0.9800
C36 H36B 0.9800
C36 H36C 0.9800
C37 H37A 0.9800
C37 H37B 0.9800
C37 H37C 0.9800
C38 C39 1.396(3)
C38 H38 0.9500
C39 C40 1.397(3)
C39 C41 1.531(3)
C40 H40 0.9500
C41 C42 1.524(3)
C41 C44 1.526(3)
C41 C43 1.543(3)
C42 H42A 0.9800
C42 H42B 0.9800
C42 H42C 0.9800
C43 H43A 0.9800
C43 H43B 0.9800
C43 H43C 0.9800
C44 H44A 0.9800
C44 H44B 0.9800
C44 H44C 0.9800
C45 C46 1.511(3)
C45 H45A 0.9900
C45 H45B 0.9900
C46 C47 1.530(3)
C46 H46A 0.9900
C46 H46B 0.9900
C47 C48 1.520(3)
C47 H47A 0.9900
C47 H47B 0.9900
C48 C49 1.506(3)
C48 H48A 0.9900
C48 H48B 0.9900
C49 H49A 0.9800
C49 H49B 0.9800
C49 H49C 0.9800
N1 C50 1.117(4)
C50 C51 1.445(5)
C51 H51A 0.9800
C51 H51B 0.9800
C51 H51C 0.9800
N2 C52 1.139(4)
C52 C53 1.431(4)
C53 H53A 0.9800
C53 H53B 0.9800
C53 H53C 0.9800

loop_
_geom_torsion_atom_site_label_1
_geom_torsion_atom_site_label_2
_geom_torsion_atom_site_label_3
_geom_torsion_atom_site_label_4
_geom_torsion
O5 V1 O1 C1 -178.49(14)
O4 V1 O1 C1 73.75(14)
O2 V1 O1 C1 -72.27(14)
O3 V1 O1 C1 3.7(4)
O5 V1 O1 C45 -17.40(14)
O4 V1 O1 C45 -125.17(14)
O2 V1 O1 C45 88.81(14)
O3 V1 O1 C45 164.8(3)
O5 V1 O2 C5 -173.6(2)
O4 V1 O2 C5 41.8(3)
O3 V1 O2 C5 -69.0(2)
O1 V1 O2 C5 100.2(2)
O5 V1 O3 C9 -179.32(14)
O4 V1 O3 C9 -69.86(14)
O2 V1 O3 C9 72.83(14)
O1 V1 O3 C9 -1.6(4)
O5 V1 O4 C13 172.3(2)
O2 V1 O4 C13 -43.4(3)
O3 V1 O4 C13 67.2(2)
O1 V1 O4 C13 -102.4(2)
C45 O1 C1 C16 107.6(2)
V1 O1 C1 C16 -90.05(19)
C45 O1 C1 C2 -74.6(2)
V1 O1 C1 C2 87.7(2)
C16 C1 C2 C19 -3.7(3)
O1 C1 C2 C19 178.61(18)
C16 C1 C2 C3 172.80(18)
O1 C1 C2 C3 -4.9(3)
C19 C2 C3 C4 81.7(2)
C1 C2 C3 C4 -94.8(2)
C2 C3 C4 C40 -94.7(2)
C2 C3 C4 C5 84.3(2)
V1 O2 C5 C6 73.9(3)
V1 O2 C5 C4 -108.2(2)
C40 C4 C5 O2 178.48(18)
C3 C4 C5 O2 -0.6(3)
C40 C4 C5 C6 -3.6(3)
C3 C4 C5 C6 177.38(18)
O2 C5 C6 C38 -178.23(17)
C4 C5 C6 C38 3.9(3)
O2 C5 C6 C7 -0.9(3)
C4 C5 C6 C7 -178.82(18)
C38 C6 C7 C8 92.9(2)
C5 C6 C7 C8 -84.3(2)
C6 C7 C8 C33 -82.7(2)
C6 C7 C8 C9 95.1(2)
V1 O3 C9 C10 90.67(19)
V1 O3 C9 C8 -91.91(18)
C33 C8 C9 O3 -174.90(17)
C7 C8 C9 O3 7.2(3)
C33 C8 C9 C10 2.5(3)
C7 C8 C9 C10 -175.40(17)
O3 C9 C10 C31 175.17(17)
C8 C9 C10 C31 -2.2(3)
O3 C9 C10 C11 -7.1(3)
C8 C9 C10 C11 175.52(17)
C31 C10 C11 C12 81.4(2)
C9 C10 C11 C12 -96.4(2)
C10 C11 C12 C13 84.1(2)
C10 C11 C12 C26 -92.8(2)
V1 O4 C13 C12 -73.7(3)
V1 O4 C13 C14 109.7(2)
C26 C12 C13 O4 178.04(18)
C11 C12 C13 O4 1.0(3)
C26 C12 C13 C14 -5.5(3)
C11 C12 C13 C14 177.52(18)
O4 C13 C14 C24 -177.52(18)
C12 C13 C14 C24 5.9(3)
O4 C13 C14 C15 1.4(3)
C12 C13 C14 C15 -175.10(19)
C24 C14 C15 C16 94.3(2)
C13 C14 C15 C16 -84.6(2)
C2 C1 C16 C17 3.1(3)
O1 C1 C16 C17 -179.14(18)
C2 C1 C16 C15 -172.43(19)
O1 C1 C16 C15 5.3(3)
C14 C15 C16 C1 95.0(2)
C14 C15 C16 C17 -80.5(2)
C1 C16 C17 C18 -0.9(3)
C15 C16 C17 C18 174.8(2)
C16 C17 C18 C19 -0.7(3)
C16 C17 C18 C20 179.9(2)
C1 C2 C19 C18 2.1(3)
C3 C2 C19 C18 -174.59(19)
C17 C18 C19 C2 0.1(3)
C20 C18 C19 C2 179.6(2)
C17 C18 C20 C21 2.4(3)
C19 C18 C20 C21 -177.0(2)
C17 C18 C20 C22 -118.7(2)
C19 C18 C20 C22 61.9(3)
C17 C18 C20 C23 122.3(2)
C19 C18 C20 C23 -57.1(3)
C13 C14 C24 C25 -2.0(3)
C15 C14 C24 C25 179.07(19)
C14 C24 C25 C26 -2.2(3)
C14 C24 C25 C27 177.7(2)
C13 C12 C26 C25 1.0(3)
C11 C12 C26 C25 177.95(18)
C24 C25 C26 C12 2.7(3)
C27 C25 C26 C12 -177.2(2)
C24 C25 C27 C30 -179.5(2)
C26 C25 C27 C30 0.4(3)
C24 C25 C27 C29 60.6(3)
C26 C25 C27 C29 -119.5(2)
C24 C25 C27 C28 -58.3(3)
C26 C25 C27 C28 121.6(2)
C9 C10 C31 C32 0.8(3)
C11 C10 C31 C32 -177.03(18)
C10 C31 C32 C33 0.4(3)
C10 C31 C32 C34 -176.40(19)
C9 C8 C33 C32 -1.4(3)
C7 C8 C33 C32 176.56(18)
C31 C32 C33 C8 0.0(3)
C34 C32 C33 C8 176.80(19)
C31 C32 C34 C36 -2.3(3)
C33 C32 C34 C36 -178.9(2)
C31 C32 C34 C37 -124.6(2)
C33 C32 C34 C37 58.8(3)
C31 C32 C34 C35 116.4(2)
C33 C32 C34 C35 -60.3(3)
C5 C6 C38 C39 -1.2(3)
C7 C6 C38 C39 -178.52(18)
C6 C38 C39 C40 -1.6(3)
C6 C38 C39 C41 176.4(2)
C5 C4 C40 C39 0.6(3)
C3 C4 C40 C39 179.66(19)
C38 C39 C40 C4 1.9(3)
C41 C39 C40 C4 -176.17(19)
C38 C39 C41 C42 5.1(3)
C40 C39 C41 C42 -177.0(2)
C38 C39 C41 C44 -115.5(2)
C40 C39 C41 C44 62.4(3)
C38 C39 C41 C43 125.7(2)
C40 C39 C41 C43 -56.4(3)
C1 O1 C45 C46 -92.9(2)
V1 O1 C45 C46 104.93(17)
O1 C45 C46 C47 -67.1(2)
C45 C46 C47 C48 174.60(18)
C46 C47 C48 C49 62.2(3)
